data_4122111
loop_
_publ_author_name
'Tan, Gengwen'
'Szilv\'asi, Tibor'
'Inoue, Shigeyoshi'
'Blom, Burgert'
'Driess, Matthias'

_publ_section_title
;
 An elusive hydridoaluminum(i) complex for facile C-h and C-o bond
 activation of ethers and access to its isolable hydridogallium(i)
 analogue: syntheses, structures, and theoretical studies.
;
_journal_issue 27
_journal_name_full 'Journal of the American Chemical Society'
_journal_page_first 9732
_journal_page_last 9742
_journal_paper_doi 10.1021/ja504448v
_journal_volume 136
_journal_year 2014
_chemical_formula_sum 'C51 H55 Al Fe N4 O8'
_chemical_formula_weight 934.82
_chemical_name_systematic
; 
 ? 
;
_space_group_IT_number 33
_symmetry_cell_setting orthorhombic
_symmetry_space_group_name_Hall 'P 2c -2n'
_symmetry_space_group_name_H-M 'P n a 21'
_atom_sites_solution_hydrogens geom
_atom_sites_solution_primary direct
_atom_sites_solution_secondary difmap
_audit_creation_method
;
CrysAlisPro, Agilent Technologies,
Version 1.171.36.28 (release 01-02-2013 CrysAlis171 .NET)
(compiled Feb  1 2013,16:14:44)
;
_cell_angle_alpha 90.00
_cell_angle_beta 90.00
_cell_angle_gamma 90.00
_cell_formula_units_Z 4
_cell_length_a 22.8641(2)
_cell_length_b 8.57090(10)
_cell_length_c 26.0274(2)
_cell_measurement_reflns_used 12619
_cell_measurement_temperature 150(2)
_cell_measurement_theta_max 73.7690
_cell_measurement_theta_min 3.8590
_cell_volume 5100.48(8)
_computing_cell_refinement
;
CrysAlisPro, Agilent Technologies,
Version 1.171.36.28 (release 01-02-2013 CrysAlis171 .NET)
(compiled Feb  1 2013,16:14:44)
;
_computing_data_collection
;
CrysAlisPro, Agilent Technologies,
Version 1.171.36.28 (release 01-02-2013 CrysAlis171 .NET)
(compiled Feb  1 2013,16:14:44)
;
_computing_data_reduction
;
CrysAlisPro, Agilent Technologies,
Version 1.171.36.28 (release 01-02-2013 CrysAlis171 .NET)
(compiled Feb  1 2013,16:14:44)
;
_computing_publication_material 'Bruker SHELXTL'
_computing_structure_refinement 'SHELXL-97 (Sheldrick, 1997)'
_computing_structure_solution 'SHELXS-97 (Sheldrick, 1990)'
_diffrn_ambient_temperature 150(2)
_diffrn_measured_fraction_theta_full 0.998
_diffrn_measured_fraction_theta_max 0.998
_diffrn_measurement_device_type 'SuperNova, Single source at offset, Atlas'
_diffrn_radiation_monochromator mirror
_diffrn_radiation_source 'SuperNova (Cu) X-ray Source'
_diffrn_radiation_type CuK\a
_diffrn_radiation_wavelength 1.54178
_diffrn_reflns_av_R_equivalents 0.0239
_diffrn_reflns_av_sigmaI/netI 0.0278
_diffrn_reflns_limit_h_max 27
_diffrn_reflns_limit_h_min -17
_diffrn_reflns_limit_k_max 9
_diffrn_reflns_limit_k_min -10
_diffrn_reflns_limit_l_max 31
_diffrn_reflns_limit_l_min -26
_diffrn_reflns_number 18735
_diffrn_reflns_theta_full 67.50
_diffrn_reflns_theta_max 67.50
_diffrn_reflns_theta_min 3.87
_exptl_absorpt_coefficient_mu 2.977
_exptl_absorpt_correction_T_max 0.7164
_exptl_absorpt_correction_T_min 0.4492
_exptl_absorpt_correction_type multi-scan
_exptl_absorpt_process_details
;
CrysAlisPro, Agilent Technologies,
Version 1.171.36.28 (release 01-02-2013 CrysAlis171 .NET)
(compiled Feb  1 2013,16:14:44)
Empirical absorption correction using spherical harmonics,
 implemented in SCALE3 ABSPACK scaling algorithm.
;
_exptl_crystal_colour colorless
_exptl_crystal_density_diffrn 1.217
_exptl_crystal_density_method 'not measured'
_exptl_crystal_description rod
_exptl_crystal_F_000 1968
_exptl_crystal_size_max 0.32
_exptl_crystal_size_mid 0.27
_exptl_crystal_size_min 0.12
_refine_diff_density_max 1.106
_refine_diff_density_min -0.565
_refine_diff_density_rms 0.072
_refine_ls_abs_structure_details 'Flack H D (1983), Acta Cryst. A39, 876-881'
_refine_ls_abs_structure_Flack 0.001(5)
_refine_ls_extinction_method none
_refine_ls_goodness_of_fit_ref 0.849
_refine_ls_hydrogen_treatment mixed
_refine_ls_matrix_type full
_refine_ls_number_parameters 703
_refine_ls_number_reflns 8128
_refine_ls_number_restraints 445
_refine_ls_restrained_S_all 0.990
_refine_ls_R_factor_all 0.0573
_refine_ls_R_factor_gt 0.0539
_refine_ls_shift/su_max 0.001
_refine_ls_shift/su_mean 0.000
_refine_ls_structure_factor_coef Fsqd
_refine_ls_weighting_details 'calc w=1/[\s^2^(Fo^2^)+(0.0700P)^2^+15.0000P] where P=(Fo^2^+2Fc^2^)/3'
_refine_ls_weighting_scheme calc
_refine_ls_wR_factor_gt 0.1378
_refine_ls_wR_factor_ref 0.1415
_reflns_number_gt 7717
_reflns_number_total 8128
_reflns_threshold_expression >2sigma(I)
_cod_data_source_file ja504448v_si_002.cif
_cod_data_source_block compound4
_cod_depositor_comments
;
The following automatic conversions were performed:

'_symmetry_cell_setting' value 'Orthorhombic' changed to
'orthorhombic' according to
/usr/data/users/saulius/crontab/automatic-downloads/rss-feeds/ACS/lib/dictionaries/cif_core.dic
dictionary named 'cif_core.dic' version 2.4.2 from 2011-04-26.

Automatic conversion script
Id: cif_fix_values 2281 2013-09-26 08:29:07Z andrius 

 Adding full bibliography for 4122109--4122114.cif.
;
_cod_original_sg_symbol_H-M Pna2(1)
_cod_database_code 4122111

loop_
_symmetry_equiv_pos_as_xyz
'x, y, z'
'-x, -y, z+1/2'
'x+1/2, -y+1/2, z'
'-x+1/2, y+1/2, z+1/2'

loop_
_atom_site_label
_atom_site_type_symbol
_atom_site_fract_x
_atom_site_fract_y
_atom_site_fract_z
_atom_site_U_iso_or_equiv
_atom_site_adp_type
_atom_site_occupancy
_atom_site_symmetry_multiplicity
_atom_site_calc_flag
_atom_site_refinement_flags
_atom_site_disorder_assembly
_atom_site_disorder_group
Al1 Al 0.57991(5) 0.91954(13) 0.31162(5) 0.0197(3) Uani 1 1 d . E .
Fe1 Fe 0.63989(3) 0.75774(7) 0.25255(3) 0.02440(17) Uani 1 1 d . . .
N1 N 0.65984(16) 1.1261(4) 0.38678(15) 0.0271(8) Uani 1 1 d . . .
N2 N 0.65065(14) 1.2066(4) 0.30939(16) 0.0241(7) Uani 1 1 d . . .
N3 N 0.57082(14) 1.2050(4) 0.24930(15) 0.0203(7) Uani 1 1 d . . .
N4 N 0.48271(14) 1.1214(4) 0.25328(16) 0.0223(7) Uani 1 1 d . . .
O1 O 0.57899(18) 0.5204(4) 0.3132(2) 0.0517(10) Uani 1 1 d . . .
O2 O 0.74095(15) 0.9362(4) 0.28741(16) 0.0404(8) Uani 1 1 d . . .
O3 O 0.7077(2) 0.5372(5) 0.1916(2) 0.0604(12) Uani 1 1 d . . .
O4 O 0.58865(19) 0.9192(6) 0.16460(16) 0.0562(12) Uani 1 1 d . . .
C1 C 0.6961(2) 1.2555(6) 0.3816(2) 0.0377(12) Uani 1 1 d . . .
H1A H 0.7202 1.2999 0.4075 0.045 Uiso 1 1 calc R . .
C2 C 0.6904(2) 1.3059(6) 0.3323(2) 0.0354(11) Uani 1 1 d . . .
H2A H 0.7099 1.3918 0.3168 0.042 Uiso 1 1 calc R . .
C3 C 0.63192(18) 1.0933(5) 0.34170(18) 0.0228(9) Uani 1 1 d . . .
C4 C 0.63393(17) 1.2143(4) 0.2551(2) 0.0252(8) Uani 1 1 d . . .
H4A H 0.6482 1.3133 0.2401 0.030 Uiso 1 1 calc R . .
H4B H 0.6525 1.1271 0.2363 0.030 Uiso 1 1 calc R . .
C5 C 0.5383(2) 1.3031(5) 0.21862(18) 0.0270(10) Uani 1 1 d . . .
H5A H 0.5523 1.3903 0.1997 0.032 Uiso 1 1 calc R . .
C6 C 0.4832(2) 1.2515(5) 0.22064(19) 0.0288(10) Uani 1 1 d . . .
H6A H 0.4505 1.2948 0.2032 0.035 Uiso 1 1 calc R . .
C7 C 0.53734(18) 1.0904(5) 0.27052(16) 0.0193(8) Uani 1 1 d . . .
C8 C 0.6489(2) 1.0524(6) 0.43558(19) 0.0304(10) Uani 1 1 d . . .
C9 C 0.6778(2) 0.9129(5) 0.44746(18) 0.0289(10) Uani 1 1 d . D .
C10 C 0.6656(2) 0.8452(6) 0.4952(2) 0.0397(12) Uani 1 1 d . . .
H10A H 0.6838 0.7494 0.5041 0.048 Uiso 1 1 calc R . .
C11 C 0.6278(3) 0.9145(8) 0.5295(2) 0.0509(15) Uani 1 1 d . . .
H11A H 0.6201 0.8666 0.5617 0.061 Uiso 1 1 calc R . .
C12 C 0.6013(3) 1.0536(10) 0.5168(2) 0.064(2) Uani 1 1 d . . .
H12A H 0.5759 1.1017 0.5409 0.076 Uiso 1 1 calc R . .
C13 C 0.6108(3) 1.1260(8) 0.4694(2) 0.0472(14) Uani 1 1 d . B .
C14 C 0.5837(3) 1.2866(9) 0.4579(3) 0.069(2) Uani 1 1 d . . .
H14 H 0.5853 1.3134 0.4206 0.083 Uiso 1 1 calc R A 1
C15 C 0.6104(4) 1.4128(9) 0.4913(3) 0.071(2) Uani 1 1 d . B .
H15A H 0.6532 1.4068 0.4893 0.107 Uiso 1 1 calc R . .
H15B H 0.5980 1.3978 0.5270 0.107 Uiso 1 1 calc R . .
H15C H 0.5974 1.5153 0.4792 0.107 Uiso 1 1 calc R . .
C16 C 0.5124(7) 1.2697(19) 0.4804(7) 0.063(3) Uani 0.50 1 d PU B 1
H16A H 0.4959 1.3740 0.4858 0.094 Uiso 0.50 1 calc PR B 1
H16B H 0.5123 1.2122 0.5129 0.094 Uiso 0.50 1 calc PR B 1
H16C H 0.4887 1.2135 0.4550 0.094 Uiso 0.50 1 calc PR B 1
C16A C 0.5242(7) 1.3014(19) 0.4553(7) 0.065(3) Uani 0.50 1 d PU B 2
H16D H 0.5116 1.2945 0.4194 0.097 Uiso 0.50 1 calc PR B 2
H16E H 0.5125 1.4026 0.4695 0.097 Uiso 0.50 1 calc PR B 2
H16F H 0.5058 1.2176 0.4752 0.097 Uiso 0.50 1 calc PR B 2
C17 C 0.7222(2) 0.8403(7) 0.4119(2) 0.0455(12) Uani 1 1 d U . .
H17 H 0.7207 0.8912 0.3774 0.055 Uiso 1 1 calc R C 1
C18 C 0.7149(3) 0.6643(7) 0.4068(3) 0.0499(13) Uani 1 1 d U D .
H18A H 0.6749 0.6405 0.3956 0.075 Uiso 1 1 calc R . .
H18B H 0.7223 0.6147 0.4401 0.075 Uiso 1 1 calc R . .
H18C H 0.7428 0.6245 0.3814 0.075 Uiso 1 1 calc R . .
C19 C 0.7853(7) 0.877(2) 0.4404(6) 0.051(2) Uani 0.50 1 d PU D 1
H19A H 0.7868 0.9872 0.4505 0.077 Uiso 0.50 1 calc PR D 1
H19B H 0.8174 0.8546 0.4166 0.077 Uiso 0.50 1 calc PR D 1
H19C H 0.7892 0.8114 0.4710 0.077 Uiso 0.50 1 calc PR D 1
C19A C 0.7820(7) 0.880(2) 0.4189(6) 0.050(2) Uani 0.50 1 d PU D 2
H19D H 0.8063 0.8155 0.3963 0.074 Uiso 0.50 1 calc PR D 2
H19E H 0.7931 0.8621 0.4547 0.074 Uiso 0.50 1 calc PR D 2
H19F H 0.7878 0.9904 0.4103 0.074 Uiso 0.50 1 calc PR D 2
C20 C 0.42952(18) 1.0437(5) 0.26829(17) 0.0231(9) Uani 1 1 d . . .
C21 C 0.41431(19) 0.9038(5) 0.24355(19) 0.0276(10) Uani 1 1 d . . .
C22 C 0.3613(2) 0.8357(5) 0.2568(2) 0.0352(10) Uani 1 1 d . . .
H22A H 0.3496 0.7413 0.2406 0.042 Uiso 1 1 calc R . .
C23 C 0.3254(2) 0.9030(6) 0.2931(2) 0.0422(13) Uani 1 1 d . . .
H23A H 0.2893 0.8553 0.3018 0.051 Uiso 1 1 calc R . .
C24 C 0.3422(2) 1.0407(7) 0.3167(2) 0.0412(12) Uani 1 1 d . . .
H24A H 0.3173 1.0853 0.3420 0.049 Uiso 1 1 calc R . .
C25 C 0.39363(19) 1.1144(6) 0.3048(2) 0.0307(10) Uani 1 1 d . . .
C26 C 0.4084(2) 1.2712(6) 0.3296(2) 0.0384(12) Uani 1 1 d . . .
H26A H 0.4511 1.2923 0.3245 0.046 Uiso 1 1 calc R . .
C27 C 0.3955(3) 1.2717(8) 0.3875(3) 0.0609(18) Uani 1 1 d . . .
H27A H 0.4139 1.1806 0.4035 0.091 Uiso 1 1 calc R . .
H27B H 0.3531 1.2676 0.3930 0.091 Uiso 1 1 calc R . .
H27C H 0.4113 1.3672 0.4029 0.091 Uiso 1 1 calc R . .
C28 C 0.3736(3) 1.4014(6) 0.3040(3) 0.0505(15) Uani 1 1 d . . .
H28A H 0.3789 1.3960 0.2667 0.076 Uiso 1 1 calc R . .
H28B H 0.3874 1.5027 0.3166 0.076 Uiso 1 1 calc R . .
H28C H 0.3320 1.3893 0.3123 0.076 Uiso 1 1 calc R . .
C29 C 0.4524(2) 0.8331(6) 0.2023(2) 0.0350(11) Uani 1 1 d . . .
H29A H 0.4921 0.8815 0.2052 0.042 Uiso 1 1 calc R . .
C30 C 0.4290(4) 0.8693(8) 0.1485(2) 0.069(2) Uani 1 1 d . . .
H30A H 0.4291 0.9824 0.1430 0.104 Uiso 1 1 calc R . .
H30B H 0.3889 0.8298 0.1453 0.104 Uiso 1 1 calc R . .
H30C H 0.4539 0.8190 0.1227 0.104 Uiso 1 1 calc R . .
C31 C 0.4596(3) 0.6572(6) 0.2088(2) 0.0430(13) Uani 1 1 d . . .
H31A H 0.4740 0.6346 0.2434 0.064 Uiso 1 1 calc R . .
H31B H 0.4877 0.6182 0.1834 0.064 Uiso 1 1 calc R . .
H31C H 0.4217 0.6059 0.2036 0.064 Uiso 1 1 calc R . .
C32 C 0.6022(2) 0.6196(6) 0.2898(2) 0.0349(12) Uani 1 1 d . . .
C33 C 0.7000(2) 0.8653(5) 0.2759(2) 0.0299(10) Uani 1 1 d . . .
C34 C 0.6065(2) 0.8537(6) 0.2006(2) 0.0351(11) Uani 1 1 d . . .
C35 C 0.6809(2) 0.6235(6) 0.2158(2) 0.0340(11) Uani 1 1 d . . .
C99 C 0.5272(3) 0.8332(6) 0.3658(2) 0.0567(19) Uani 1 1 d D . .
H99 H 0.5548(12) 0.812(9) 0.3381(9) 0.068 Uiso 1 1 d D . .
O36 O 0.4863(4) 0.9556(9) 0.3804(4) 0.045(2) Uani 0.50 1 d PD E -3
C37 C 0.4802(5) 0.8969(11) 0.4422(4) 0.038(3) Uani 0.50 1 d PD E -3
H37A H 0.5177 0.8747 0.4596 0.046 Uiso 0.50 1 calc PR E -3
H37B H 0.4539 0.9614 0.4637 0.046 Uiso 0.50 1 calc PR E -3
C38 C 0.4500(5) 0.7498(13) 0.4158(5) 0.043(3) Uani 0.50 1 d PD E -3
H38A H 0.4254 0.7724 0.3854 0.052 Uiso 0.50 1 calc PR E -3
H38B H 0.4317 0.6737 0.4395 0.052 Uiso 0.50 1 calc PR E -3
C39 C 0.5302(5) 0.7213(11) 0.4030(4) 0.041(2) Uani 0.50 1 d PD E -3
H39A H 0.5556 0.7497 0.4323 0.049 Uiso 0.50 1 calc PR E -3
H39B H 0.5401 0.6163 0.3897 0.049 Uiso 0.50 1 calc PR E -3
O36A O 0.5139(4) 0.9614(8) 0.4013(3) 0.0316(17) Uani 0.50 1 d PD E -4
C37A C 0.4473(6) 0.8896(14) 0.4198(6) 0.061(4) Uani 0.50 1 d PD E -4
H37C H 0.4303 0.9434 0.4499 0.073 Uiso 0.50 1 calc PR E -4
H37D H 0.4186 0.8813 0.3915 0.073 Uiso 0.50 1 calc PR E -4
C38A C 0.4792(7) 0.7292(15) 0.4334(5) 0.065(4) Uani 0.50 1 d PD E -4
H38C H 0.4541 0.6483 0.4493 0.079 Uiso 0.50 1 calc PR E -4
H38D H 0.5176 0.7390 0.4506 0.079 Uiso 0.50 1 calc PR E -4
C39A C 0.4807(4) 0.7305(10) 0.3648(3) 0.0280(19) Uani 0.50 1 d PD E -4
H39C H 0.4904 0.6280 0.3495 0.034 Uiso 0.50 1 calc PR E -4
H39D H 0.4450 0.7746 0.3490 0.034 Uiso 0.50 1 calc PR E -4
O6 O 0.36342(16) 0.2891(5) 0.15024(18) 0.0511(11) Uani 1 1 d . . .
C41 C 0.3387(3) 0.4248(7) 0.1278(3) 0.0551(16) Uani 1 1 d . . .
H41A H 0.3253 0.4033 0.0924 0.066 Uiso 1 1 calc R . .
H41B H 0.3677 0.5107 0.1268 0.066 Uiso 1 1 calc R . .
C42 C 0.2888(4) 0.4658(9) 0.1614(4) 0.084(3) Uani 1 1 d . . .
H42A H 0.2578 0.5193 0.1416 0.101 Uiso 1 1 calc R . .
H42B H 0.3015 0.5342 0.1899 0.101 Uiso 1 1 calc R . .
C43 C 0.2673(3) 0.3077(8) 0.1818(3) 0.0581(17) Uani 1 1 d . . .
H43A H 0.2613 0.3114 0.2194 0.070 Uiso 1 1 calc R . .
H43B H 0.2301 0.2771 0.1651 0.070 Uiso 1 1 calc R . .
C44 C 0.3152(2) 0.1971(8) 0.1681(3) 0.0489(14) Uani 1 1 d . . .
H44A H 0.3268 0.1352 0.1985 0.059 Uiso 1 1 calc R . .
H44B H 0.3020 0.1246 0.1408 0.059 Uiso 1 1 calc R . .
O7 O 0.8156(3) 0.4324(9) 0.5040(3) 0.1092(18) Uani 1 1 d DU F .
C50 C 0.7671(4) 0.3377(12) 0.4883(4) 0.0970(19) Uani 1 1 d DU . .
C53 C 0.8490(4) 0.3283(14) 0.5388(4) 0.1088(19) Uani 1 1 d DU . .
C51 C 0.7506(7) 0.254(3) 0.5359(8) 0.103(2) Uani 0.50 1 d PDU F 5
C52 C 0.8068(8) 0.212(2) 0.5581(8) 0.106(2) Uani 0.50 1 d PDU F 5
C51A C 0.7581(8) 0.220(3) 0.5268(8) 0.103(2) Uani 0.50 1 d PDU F 6
C52A C 0.8001(8) 0.251(3) 0.5676(7) 0.106(2) Uani 0.50 1 d PDU F 6
O8 O 0.5039(3) 0.3308(9) 0.0789(3) 0.1075(17) Uani 1 1 d DU . .
C60 C 0.5443(8) 0.4735(15) 0.0832(9) 0.104(2) Uani 0.50 1 d PDU G 7
C61 C 0.5966(7) 0.415(2) 0.1085(9) 0.101(2) Uani 0.50 1 d PDU G 7
C62 C 0.6020(7) 0.253(2) 0.0931(9) 0.102(2) Uani 0.50 1 d PDU G 7
C63 C 0.5427(8) 0.1988(16) 0.0825(12) 0.102(2) Uani 0.50 1 d PDU G 7
C60A C 0.5173(7) 0.4699(19) 0.1053(8) 0.099(2) Uani 0.50 1 d PDU G 8
C61A C 0.5770(8) 0.5041(17) 0.0866(9) 0.101(2) Uani 0.50 1 d PDU G 8
C62A C 0.6060(6) 0.350(2) 0.0853(9) 0.102(2) Uani 0.50 1 d PDU G 8
C63A C 0.5584(7) 0.2347(17) 0.0772(12) 0.102(2) Uani 0.50 1 d PDU G 8

loop_
_atom_site_aniso_label
_atom_site_aniso_U_11
_atom_site_aniso_U_22
_atom_site_aniso_U_33
_atom_site_aniso_U_23
_atom_site_aniso_U_13
_atom_site_aniso_U_12
Al1 0.0226(5) 0.0164(5) 0.0201(6) 0.0013(5) -0.0004(5) 0.0014(4)
Fe1 0.0268(3) 0.0216(3) 0.0248(3) -0.0016(3) 0.0004(3) 0.0061(3)
N1 0.0323(19) 0.0221(17) 0.027(2) -0.0025(15) -0.0074(16) -0.0003(15)
N2 0.0224(16) 0.0190(16) 0.031(2) 0.0030(15) -0.0050(16) -0.0009(13)
N3 0.0219(15) 0.0197(15) 0.0193(18) 0.0023(16) 0.0000(15) 0.0020(12)
N4 0.0234(16) 0.0183(15) 0.0251(18) 0.0028(15) -0.0034(16) 0.0014(13)
O1 0.064(2) 0.0198(16) 0.071(3) 0.002(2) 0.026(2) 0.0002(16)
O2 0.0293(17) 0.0408(19) 0.051(2) 0.0003(17) 0.0000(16) -0.0025(15)
O3 0.072(3) 0.045(2) 0.064(3) -0.008(2) 0.021(2) 0.020(2)
O4 0.058(2) 0.077(3) 0.033(2) 0.011(2) 0.0020(19) 0.028(2)
C1 0.040(3) 0.027(2) 0.046(3) 0.003(2) -0.020(2) -0.006(2)
C2 0.033(2) 0.027(2) 0.046(3) 0.005(2) -0.012(2) -0.0075(19)
C3 0.0224(19) 0.022(2) 0.024(2) 0.0001(17) -0.0031(17) 0.0043(17)
C4 0.0242(18) 0.0225(19) 0.029(2) 0.005(2) 0.004(2) 0.0009(15)
C5 0.033(2) 0.021(2) 0.027(2) 0.0087(18) -0.0034(19) 0.0028(18)
C6 0.033(2) 0.022(2) 0.031(3) 0.0085(18) -0.006(2) 0.0047(18)
C7 0.0233(19) 0.0175(18) 0.017(2) -0.0015(15) 0.0011(16) 0.0034(15)
C8 0.037(2) 0.034(2) 0.020(2) -0.0021(19) -0.007(2) -0.002(2)
C9 0.035(2) 0.026(2) 0.026(2) 0.0030(18) -0.004(2) -0.0008(19)
C10 0.050(3) 0.039(3) 0.030(3) 0.007(2) -0.002(2) -0.002(2)
C11 0.056(3) 0.071(4) 0.026(3) 0.003(3) -0.003(3) 0.000(3)
C12 0.065(4) 0.099(5) 0.027(3) -0.014(3) 0.000(3) 0.034(4)
C13 0.054(3) 0.057(4) 0.030(3) -0.009(3) -0.006(3) 0.026(3)
C14 0.091(5) 0.070(5) 0.048(4) -0.016(3) -0.020(4) 0.050(4)
C15 0.091(6) 0.060(4) 0.064(5) 0.001(4) 0.012(4) 0.014(4)
C16 0.062(4) 0.062(4) 0.065(4) -0.001(3) 0.001(3) 0.008(3)
C16A 0.065(4) 0.063(4) 0.066(4) 0.001(3) -0.002(3) 0.005(3)
C17 0.049(2) 0.042(2) 0.045(3) 0.015(2) 0.011(2) 0.014(2)
C18 0.062(3) 0.043(3) 0.045(3) -0.002(2) 0.004(3) 0.016(2)
C19 0.046(4) 0.056(4) 0.052(6) 0.017(5) 0.012(4) 0.003(3)
C19A 0.049(3) 0.055(4) 0.045(6) 0.014(5) 0.013(5) 0.006(3)
C20 0.0220(19) 0.0203(19) 0.027(3) 0.0000(16) -0.0054(17) 0.0013(16)
C21 0.032(2) 0.022(2) 0.030(3) 0.0007(18) -0.0094(19) 0.0009(17)
C22 0.038(2) 0.029(2) 0.038(3) 0.000(2) -0.002(2) -0.0091(19)
C23 0.032(2) 0.042(3) 0.053(4) 0.000(3) 0.004(2) -0.009(2)
C24 0.027(2) 0.049(3) 0.048(3) -0.010(3) 0.006(2) -0.003(2)
C25 0.025(2) 0.033(2) 0.034(3) -0.006(2) -0.004(2) 0.0025(18)
C26 0.026(2) 0.037(3) 0.053(3) -0.018(2) 0.001(2) 0.001(2)
C27 0.076(4) 0.053(4) 0.053(4) -0.024(3) -0.011(3) 0.008(3)
C28 0.060(3) 0.032(3) 0.059(4) -0.008(3) 0.004(3) 0.005(3)
C29 0.046(3) 0.025(2) 0.033(3) -0.005(2) -0.001(2) -0.002(2)
C30 0.126(6) 0.053(4) 0.030(3) 0.002(3) 0.002(4) 0.043(4)
C31 0.055(3) 0.030(3) 0.044(3) -0.005(2) -0.005(3) 0.010(2)
C32 0.038(3) 0.025(2) 0.042(3) -0.010(2) 0.005(2) 0.008(2)
C33 0.031(2) 0.025(2) 0.033(3) 0.0019(19) 0.005(2) 0.0064(19)
C34 0.036(2) 0.041(3) 0.028(3) 0.000(2) 0.001(2) 0.015(2)
C35 0.039(3) 0.026(2) 0.037(3) -0.001(2) 0.003(2) 0.007(2)
C99 0.086(5) 0.021(2) 0.062(4) 0.004(2) 0.054(4) 0.006(3)
O36 0.057(6) 0.030(4) 0.047(6) 0.012(4) 0.021(5) 0.011(4)
C37 0.043(6) 0.037(6) 0.034(6) 0.007(5) 0.021(5) 0.005(5)
C38 0.035(6) 0.052(8) 0.042(8) -0.005(6) 0.025(6) -0.020(6)
C39 0.056(7) 0.038(5) 0.029(6) 0.008(4) -0.004(5) 0.000(5)
O36A 0.051(5) 0.026(3) 0.018(4) 0.000(3) 0.010(3) 0.001(3)
C37A 0.064(9) 0.065(10) 0.054(9) 0.020(7) 0.035(8) 0.000(8)
C38A 0.068(10) 0.076(10) 0.052(10) 0.014(8) 0.003(8) -0.010(9)
C39A 0.027(4) 0.029(5) 0.028(5) -0.002(4) 0.003(4) -0.006(4)
O6 0.036(2) 0.063(3) 0.055(3) 0.014(2) -0.0010(18) -0.0078(18)
C41 0.067(4) 0.050(3) 0.048(4) 0.010(3) -0.001(3) -0.019(3)
C42 0.100(6) 0.041(4) 0.112(8) 0.000(4) 0.031(6) 0.006(4)
C43 0.046(3) 0.057(4) 0.071(5) -0.004(3) 0.014(3) -0.003(3)
C44 0.040(3) 0.051(3) 0.056(4) 0.008(3) 0.007(3) -0.003(3)
O7 0.116(4) 0.109(4) 0.102(4) 0.025(3) -0.049(3) -0.033(3)
C50 0.106(4) 0.097(4) 0.088(4) 0.027(3) -0.056(3) -0.033(3)
C53 0.115(4) 0.112(4) 0.100(4) 0.026(3) -0.054(3) -0.032(3)
C51 0.114(4) 0.103(4) 0.092(4) 0.027(3) -0.054(3) -0.031(3)
C52 0.115(4) 0.107(4) 0.094(4) 0.027(3) -0.055(3) -0.030(3)
C51A 0.114(4) 0.103(4) 0.092(4) 0.028(3) -0.054(3) -0.031(3)
C52A 0.116(4) 0.107(4) 0.094(4) 0.026(3) -0.054(3) -0.030(3)
O8 0.127(4) 0.104(4) 0.092(4) -0.008(3) -0.009(4) 0.024(3)
C60 0.127(5) 0.097(4) 0.088(4) -0.007(4) -0.008(4) 0.026(4)
C61 0.123(5) 0.095(4) 0.086(5) -0.007(4) -0.004(4) 0.022(4)
C62 0.124(5) 0.095(4) 0.087(5) -0.008(4) -0.004(4) 0.025(4)
C63 0.125(5) 0.096(4) 0.083(4) -0.009(4) -0.010(4) 0.024(4)
C60A 0.122(5) 0.095(4) 0.082(5) -0.006(4) -0.005(4) 0.028(4)
C61A 0.123(5) 0.095(4) 0.086(5) -0.006(4) -0.004(4) 0.026(4)
C62A 0.123(5) 0.095(5) 0.087(5) -0.008(4) -0.003(4) 0.025(4)
C63A 0.126(5) 0.095(4) 0.084(4) -0.009(4) -0.010(4) 0.025(4)

loop_
_atom_type_symbol
_atom_type_description
_atom_type_scat_dispersion_real
_atom_type_scat_dispersion_imag
_atom_type_scat_source
C C 0.0181 0.0091 'International Tables Vol C Tables 4.2.6.8 and 6.1.1.4'
H H 0.0000 0.0000 'International Tables Vol C Tables 4.2.6.8 and 6.1.1.4'
N N 0.0311 0.0180 'International Tables Vol C Tables 4.2.6.8 and 6.1.1.4'
O O 0.0492 0.0322 'International Tables Vol C Tables 4.2.6.8 and 6.1.1.4'
Al Al 0.2130 0.2455 'International Tables Vol C Tables 4.2.6.8 and 6.1.1.4'
Fe Fe -1.1336 3.1974 'International Tables Vol C Tables 4.2.6.8 and 6.1.1.4'

loop_
_geom_angle_atom_site_label_1
_geom_angle_atom_site_label_2
_geom_angle_atom_site_label_3
_geom_angle
C99 Al1 C7 110.2(2)
C99 Al1 C3 110.3(2)
C7 Al1 C3 87.48(17)
C99 Al1 Fe1 124.29(15)
C7 Al1 Fe1 109.68(12)
C3 Al1 Fe1 108.68(13)
C32 Fe1 C34 121.8(2)
C32 Fe1 C33 123.0(3)
C34 Fe1 C33 111.0(2)
C32 Fe1 C35 96.9(2)
C34 Fe1 C35 96.8(2)
C33 Fe1 C35 96.5(2)
C32 Fe1 Al1 76.33(15)
C34 Fe1 Al1 88.57(17)
C33 Fe1 Al1 85.72(16)
C35 Fe1 Al1 172.96(17)
C3 N1 C1 111.1(4)
C3 N1 C8 125.9(4)
C1 N1 C8 122.5(4)
C3 N2 C2 112.4(4)
C3 N2 C4 123.2(3)
C2 N2 C4 124.1(4)
C7 N3 C5 111.9(3)
C7 N3 C4 123.7(3)
C5 N3 C4 124.2(4)
C7 N4 C6 110.5(4)
C7 N4 C20 126.8(4)
C6 N4 C20 122.6(4)
C2 C1 N1 106.7(4)
C1 C2 N2 106.0(4)
N2 C3 N1 103.8(4)
N2 C3 Al1 117.7(3)
N1 C3 Al1 138.2(3)
N3 C4 N2 111.0(4)
C6 C5 N3 106.5(4)
C5 C6 N4 107.1(4)
N4 C7 N3 104.1(3)
N4 C7 Al1 138.4(3)
N3 C7 Al1 117.2(3)
C13 C8 C9 122.9(5)
C13 C8 N1 117.9(5)
C9 C8 N1 119.2(4)
C10 C9 C8 117.2(5)
C10 C9 C17 120.5(4)
C8 C9 C17 122.3(4)
C11 C10 C9 121.5(5)
C10 C11 C12 119.5(6)
C11 C12 C13 121.9(6)
C8 C13 C12 117.0(5)
C8 C13 C14 122.4(6)
C12 C13 C14 120.4(6)
C16A C14 C15 111.3(9)
C16A C14 C13 119.5(10)
C15 C14 C13 111.4(6)
C16A C14 C16 24.7(9)
C15 C14 C16 104.2(7)
C13 C14 C16 103.8(8)
C19A C17 C9 118.1(8)
C19A C17 C18 110.7(8)
C9 C17 C18 112.9(5)
C19A C17 C19 19.4(7)
C9 C17 C19 103.5(8)
C18 C17 C19 108.9(7)
C25 C20 C21 122.5(4)
C25 C20 N4 118.7(4)
C21 C20 N4 118.7(4)
C22 C21 C20 117.4(4)
C22 C21 C29 120.8(4)
C20 C21 C29 121.7(4)
C23 C22 C21 120.9(5)
C22 C23 C24 119.8(5)
C25 C24 C23 122.0(5)
C24 C25 C20 117.3(4)
C24 C25 C26 120.0(5)
C20 C25 C26 122.6(4)
C28 C26 C25 110.1(4)
C28 C26 C27 109.0(5)
C25 C26 C27 111.9(5)
C21 C29 C31 112.3(4)
C21 C29 C30 111.6(5)
C31 C29 C30 109.8(5)
O1 C32 Fe1 175.9(4)
O2 C33 Fe1 174.8(5)
O4 C34 Fe1 174.7(5)
O3 C35 Fe1 179.4(6)
C39 C99 C39A 66.7(6)
C39 C99 O36 110.8(6)
C39A C99 O36 88.3(6)
C39 C99 O36A 95.3(6)
C39A C99 O36A 109.4(5)
O36 C99 O36A 33.2(4)
C39 C99 Al1 137.0(6)
C39A C99 Al1 133.3(6)
O36 C99 Al1 107.7(4)
O36A C99 Al1 106.9(4)
C99 O36 C37 95.0(6)
C38 C37 O36 82.0(7)
C37 C38 C39 75.9(6)
C99 C39 C38 89.1(6)
C99 O36A C37A 95.3(6)
C38A C37A O36A 88.1(7)
C37A C38A C39A 77.4(7)
C99 C39A C38A 89.9(6)
C41 O6 C44 106.2(4)
O6 C41 C42 105.0(6)
C41 C42 C43 104.0(6)
C44 C43 C42 104.0(5)
O6 C44 C43 107.0(5)
C50 O7 C53 103.4(6)
O7 C50 C51A 108.1(7)
O7 C50 C51 103.4(8)
C51A C50 C51 16.3(19)
C52 C53 O7 106.0(7)
C52 C53 C52A 16.9(18)
O7 C53 C52A 100.7(8)
C52 C51 C50 103.1(10)
C51 C52 C53 106.0(9)
C50 C51A C52A 106.8(9)
C51A C52A C53 101.9(10)
C60A O8 C63 119.9(11)
C60A O8 C63A 107.4(9)
C63 O8 C63A 19.2(12)
C60A O8 C60 32.9(11)
C63 O8 C60 104.5(8)
C63A O8 C60 86.5(9)
C61 C60 O8 104.8(9)
C60 C61 C62 105.8(10)
C61 C62 C63 106.2(9)
O8 C63 C62 109.6(8)
O8 C60A C61A 102.0(10)
C62A C61A C60A 104.1(10)
C61A C62A C63A 105.6(9)
C62A C63A O8 103.9(8)

loop_
_geom_bond_atom_site_label_1
_geom_bond_atom_site_label_2
_geom_bond_distance
Al1 C99 1.998(5)
Al1 C7 2.059(4)
Al1 C3 2.060(5)
Al1 Fe1 2.4834(14)
Fe1 C32 1.757(5)
Fe1 C34 1.757(5)
Fe1 C33 1.763(5)
Fe1 C35 1.766(5)
N1 C3 1.365(6)
N1 C1 1.391(6)
N1 C8 1.440(6)
N2 C3 1.354(6)
N2 C2 1.381(6)
N2 C4 1.464(7)
N3 C7 1.362(5)
N3 C5 1.378(6)
N3 C4 1.453(5)
N4 C7 1.353(5)
N4 C6 1.402(5)
N4 C20 1.441(5)
O1 C32 1.172(7)
O2 C33 1.156(6)
O3 C35 1.148(6)
O4 C34 1.167(7)
C1 C2 1.360(8)
C5 C6 1.338(7)
C8 C13 1.390(7)
C8 C9 1.401(7)
C9 C10 1.398(7)
C9 C17 1.507(7)
C10 C11 1.378(9)
C11 C12 1.378(10)
C12 C13 1.398(10)
C13 C14 1.538(9)
C14 C16A 1.369(16)
C14 C15 1.515(11)
C14 C16 1.739(18)
C17 C19A 1.421(18)
C17 C18 1.523(8)
C17 C19 1.654(18)
C20 C25 1.395(7)
C20 C21 1.405(6)
C21 C22 1.389(6)
C21 C29 1.510(7)
C22 C23 1.377(8)
C23 C24 1.385(8)
C24 C25 1.370(7)
C25 C26 1.529(7)
C26 C28 1.525(8)
C26 C27 1.536(10)
C29 C31 1.526(7)
C29 C30 1.531(8)
C99 C39 1.363(10)
C99 C39A 1.380(9)
C99 O36 1.456(8)
C99 O36A 1.467(8)
O36 C37 1.691(12)
C37 C38 1.593(13)
C38 C39 1.881(12)
O36A C37A 1.712(12)
C37A C38A 1.595(14)
C38A C39A 1.788(13)
O6 C41 1.419(8)
O6 C44 1.432(7)
C41 C42 1.479(11)
C42 C43 1.536(10)
C43 C44 1.491(9)
O7 C50 1.432(9)
O7 C53 1.484(11)
C50 C51A 1.436(14)
C50 C51 1.478(16)
C53 C52 1.475(15)
C53 C52A 1.504(16)
C51 C52 1.453(16)
C51A C52A 1.454(16)
O8 C60A 1.410(15)
O8 C63 1.441(14)
O8 C63A 1.495(15)
O8 C60 1.537(15)
C60 C61 1.454(16)
C61 C62 1.454(16)
C62 C63 1.459(16)
C60A C61A 1.480(17)
C61A C62A 1.479(15)
C62A C63A 1.485(16)
